data_7034656
loop_
_publ_author_name
'Acosta-Rueda, Laura'
'Delgado-Pinar, Estefan\'ia'
'Pitarch-Jarque, Javier'
'Rodr\'iguez, Alexis'
'Blasco, Salvador'
'Gonz\'alez, Jorge'
'Basallote, Manuel G.'
'Garc\'ia-Espa\~na, Enrique'

_publ_section_title
;
 Correlation between the molecular structure and the kinetics of
 decomposition of azamacrocyclic copper(ii) complexes.
;
_journal_issue 17
_journal_name_full 'Dalton transactions (Cambridge, England : 2003)'
_journal_page_first 8255
_journal_page_last 8266
_journal_paper_doi 10.1039/c5dt00408j
_journal_volume 44
_journal_year 2015
_chemical_formula_moiety 'C24 H40 Cu N8, 2(Cl O4)'
_chemical_formula_sum 'C24 H40 Cl2 Cu N8 O8'
_chemical_formula_weight 703.08
_chemical_name_systematic
;
 ?
;
_space_group_crystal_system monoclinic
_space_group_IT_number 14
_space_group_name_Hall '-P 2ybc'
_space_group_name_H-M_alt 'P 1 21/c 1'
_symmetry_space_group_name_Hall '-P 2ybc'
_symmetry_space_group_name_H-M 'P 1 21/c 1'
_atom_sites_solution_hydrogens mixed
_atom_sites_solution_primary direct
_audit_creation_date 2015-01-08
_audit_creation_method
;
Olex2 1.2
(compiled 2014.03.20 svn.r2914 for OlexSys, GUI svn.r4816)
;
_audit_update_record
;
2015-01-25 deposited with the CCDC.
2015-03-27 downloaded from the CCDC.
;
_cell_angle_alpha 90
_cell_angle_beta 94.3050(10)
_cell_angle_gamma 90
_cell_formula_units_Z 4
_cell_length_a 10.7470(2)
_cell_length_b 14.2670(3)
_cell_length_c 20.3170(4)
_cell_measurement_reflns_used 6563
_cell_measurement_temperature 293(2)
_cell_measurement_theta_max 26.373
_cell_measurement_theta_min 0.998
_cell_volume 3106.36(11)
_computing_cell_refinement 'HKL Scalepack (Otwinowski & Minor 1997)'
_computing_data_collection 'Collect (Bruker AXS BV, 1997-2004)'
_computing_data_reduction 'HKL Denzo and Scalepack (Otwinowski & Minor 1997)'
_computing_molecular_graphics 'Olex2 (Dolomanov et al., 2009)'
_computing_publication_material 'Olex2 (Dolomanov et al., 2009)'
_computing_structure_refinement 'ShelXL (Sheldrick, 2008)'
_computing_structure_solution 'SIR97 (Burla et al., 2007)'
_diffrn_ambient_temperature 293(2)
_diffrn_measured_fraction_theta_full 0.998
_diffrn_measured_fraction_theta_max 0.998
_diffrn_radiation_type MoK\a
_diffrn_radiation_wavelength 0.71073
_diffrn_reflns_av_R_equivalents 0.0229
_diffrn_reflns_av_unetI/netI 0.0297
_diffrn_reflns_Laue_measured_fraction_full 0.998
_diffrn_reflns_Laue_measured_fraction_max 0.998
_diffrn_reflns_limit_h_max 12
_diffrn_reflns_limit_h_min -12
_diffrn_reflns_limit_k_max 16
_diffrn_reflns_limit_k_min -16
_diffrn_reflns_limit_l_max 24
_diffrn_reflns_limit_l_min -24
_diffrn_reflns_number 10616
_diffrn_reflns_point_group_measured_fraction_full 0.998
_diffrn_reflns_point_group_measured_fraction_max 0.998
_diffrn_reflns_theta_full 25.000
_diffrn_reflns_theta_max 24.993
_diffrn_reflns_theta_min 2.525
_exptl_absorpt_coefficient_mu 0.934
_exptl_absorpt_correction_type none
_exptl_crystal_colour blue
_exptl_crystal_density_diffrn 1.503
_exptl_crystal_description block
_exptl_crystal_F_000 1468
_exptl_crystal_size_max 0.3
_exptl_crystal_size_mid 0.2
_exptl_crystal_size_min 0.2
_refine_diff_density_max 0.514
_refine_diff_density_min -0.362
_refine_diff_density_rms 0.058
_refine_ls_extinction_method none
_refine_ls_goodness_of_fit_ref 1.018
_refine_ls_hydrogen_treatment constr
_refine_ls_matrix_type full
_refine_ls_number_parameters 480
_refine_ls_number_reflns 5456
_refine_ls_number_restraints 78
_refine_ls_restrained_S_all 1.043
_refine_ls_R_factor_all 0.0738
_refine_ls_R_factor_gt 0.0540
_refine_ls_shift/su_max 0.000
_refine_ls_shift/su_mean 0.000
_refine_ls_structure_factor_coef Fsqd
_refine_ls_weighting_details 'w=1/[\s^2^(Fo^2^)+(0.0939P)^2^+2.0898P] where P=(Fo^2^+2Fc^2^)/3'
_refine_ls_weighting_scheme calc
_refine_ls_wR_factor_gt 0.1461
_refine_ls_wR_factor_ref 0.1620
_reflns_Friedel_coverage 0.000
_reflns_number_gt 4144
_reflns_number_total 5456
_reflns_threshold_expression 'I > 2\s(I)'
_cod_data_source_file c5dt00408j2.cif
_cod_data_source_block crystal4
_cod_depositor_comments 'Adding full bibliography for 7034653--7034656.cif.'
_cod_database_code 7034656
_shelxl_version_number 2013-4
_shelx_space_group_comment
;
The symmetry employed for this shelxl refinement is uniquely defined
by the following loop, which should always be used as a source of
symmetry information in preference to the above space-group names.
They are only intended as comments.
;
_olex2_refinement_description
;
1. Fixed Uiso
 At 1.2 times of:
  All C(H) groups, {H10A,H10B,H10C} of C10, All C(H,H) groups, All C(H,H,H,H)
  groups, All N(H) groups
 At 1.5 times of:
  {H22D,H22E,H22F} of C22B, {H22A,H22B,H22C} of C22A
2. Rigid bond restraints
 O21B, Cl2
 with sigma for 1-2 distances of 0.01 and sigma for 1-3 distances of 0.01
 O23B, Cl2
 with sigma for 1-2 distances of 0.01 and sigma for 1-3 distances of 0.01
 Cl1, O14A
 with sigma for 1-2 distances of 0.01 and sigma for 1-3 distances of 0.01
 Cl1, O14B
 with sigma for 1-2 distances of 0.01 and sigma for 1-3 distances of 0.01
 C18, C19
 with sigma for 1-2 distances of 0.01 and sigma for 1-3 distances of 0.01
 C14, C13
 with sigma for 1-2 distances of 0.001 and sigma for 1-3 distances of 0.001
 N7A, C21
 with sigma for 1-2 distances of 0.01 and sigma for 1-3 distances of 0.01
 N6, C19
 with sigma for 1-2 distances of 0.01 and sigma for 1-3 distances of 0.01
 N5, C18
 with sigma for 1-2 distances of 0.01 and sigma for 1-3 distances of 0.01
 Cl2, O23A
 with sigma for 1-2 distances of 0.01 and sigma for 1-3 distances of 0.01
 C20, C21
 with sigma for 1-2 distances of 0.01 and sigma for 1-3 distances of 0.01
 Cl2, O22A
 with sigma for 1-2 distances of 0.001 and sigma for 1-3 distances of 0.01
3. Uiso/Uaniso restraints and constraints
C24 \\sim N8: within 1.7A with sigma of 0.01 and sigma for terminal atoms of
0.01
C12 \\sim N4 \\sim C11: within 1.7A with sigma of 0.008 and sigma for terminal
atoms of 0.01
C7 \\sim N2 \\sim C6: within 1.7A with sigma of 0.01 and sigma for terminal
atoms of 0.01
N7B \\sim N7A \\sim C21 \\sim C20 \\sim N6: within 1.7A with sigma of 0.008 and
sigma for terminal atoms of 0.01
Uanis(O14A) \\sim Ueq: with sigma of 0.01 and sigma for terminal atoms of 0.01
4. Others
 Fixed Sof: H24C(0.7) H24D(0.7) H24A(0.3) H24B(0.3) O14B(0.75) O13A(0.75)
 O11A(0.75) O12A(0.75) O22A(0.5) O21A(0.5) O23A(0.5) O23B(0.5) O21B(0.5)
 O22B(0.5) N7A(0.7) H21C(0.7) H21D(0.7) H21A(0.3) H21B(0.3) C23A(0.7) H23A(0.7)
 H23B(0.7) C22A(0.7) H22A(0.7) H22B(0.7) H22C(0.7) N7B(0.3) C23B(0.3) H23C(0.3)
 H23D(0.3) C22B(0.3) H22D(0.3) H22E(0.3) H22F(0.3) O11B(0.25) O12B(0.25)
 O14A(0.25) O13B(0.25)
5.a Riding coordinates:
 C1(H1A,H1B), C9(H9A,H9B), C7(H7A,H7B), C8(H8A,H8B), C5(H5), C13(H13A,H13B),
 C12(H12A,H12B), N6(H6), C10(H10A,H10B,H10C), C3(H3), C11(H11A,H11B), C19(H19A,
 H19B), C17(H17), C16(H16), C4(H4A), C15(H15), C20(H20A,H20B)
5.b Ternary CH refined with riding coordinates:
 N8(H8), N2(H2), N4(H4)
5.c Secondary CH2 refined with riding coordinates:
 C24(H24C,H24D), C24(H24A,H24B), C21(H21C,H21D), C21(H21A,H21B), C23A(H23A,
 H23B), C23B(H23C,H23D)
5.d Idealised Me refined as rotating group:
 C22A(H22A,H22B,H22C), C22B(H22D,H22E,H22F)
;

loop_
_space_group_symop_operation_xyz
'x, y, z'
'-x, y+1/2, -z+1/2'
'-x, -y, -z'
'x, -y-1/2, z-1/2'

loop_
_atom_site_label
_atom_site_type_symbol
_atom_site_fract_x
_atom_site_fract_y
_atom_site_fract_z
_atom_site_U_iso_or_equiv
_atom_site_adp_type
_atom_site_occupancy
_atom_site_site_symmetry_order
_atom_site_calc_flag
_atom_site_refinement_flags_posn
_atom_site_refinement_flags_adp
_atom_site_refinement_flags_occupancy
_atom_site_disorder_assembly
_atom_site_disorder_group
Cu1 Cu 0.25201(4) 0.28357(3) 0.12620(2) 0.05507(19) Uani 1 1 d . . . . .
Cl1 Cl 0.70903(10) 0.16718(9) 0.03722(6) 0.0767(3) Uani 1 1 d . U . . .
Cl2 Cl 0.30112(13) 0.03858(12) 0.33723(6) 0.0991(4) Uani 1 1 d . U . . .
N8 N 0.0849(3) 0.2953(2) 0.16915(15) 0.0565(7) Uani 1 1 d . . . . .
H8 H 0.1067 0.3341 0.2081 0.068 Uiso 1 1 calc R . . . .
N2 N 0.3938(3) 0.3127(3) 0.06339(18) 0.0771(10) Uani 1 1 d . . . . .
H2 H 0.4728 0.2838 0.0799 0.092 Uiso 1 1 calc R . . . .
N1 N 0.1956(3) 0.4043(2) 0.09018(14) 0.0621(8) Uani 1 1 d . . . . .
N4 N 0.3359(4) 0.1825(3) 0.18258(19) 0.0802(10) Uani 1 1 d . . . . .
H4 H 0.2789 0.1664 0.2163 0.096 Uiso 1 1 calc R . . . .
C6 C 0.2795(4) 0.4606(3) 0.0654(2) 0.0789(12) Uani 1 1 d . . . . .
N3 N 0.2195(3) 0.1590(3) 0.05257(18) 0.0824(11) Uani 1 1 d . . . . .
C2 C 0.0798(4) 0.4322(3) 0.09888(19) 0.0680(10) Uani 1 1 d . . . . .
C1 C 0.0017(4) 0.3576(3) 0.1269(2) 0.0710(11) Uani 1 1 d . . . . .
H1A H -0.0378 0.3205 0.0918 0.085 Uiso 1 1 d R . . . .
H1B H -0.0608 0.3839 0.1527 0.085 Uiso 1 1 d R . . . .
N5 N 0.3501(4) 0.3600(3) 0.24249(18) 0.0820(10) Uani 1 1 d . U . . .
C9 C 0.3167(5) 0.1709(4) 0.0053(2) 0.0875(14) Uani 1 1 d . . . . .
H9A H 0.3907 0.1379 0.0216 0.105 Uiso 1 1 d R . . . .
H9B H 0.2869 0.1455 -0.0367 0.105 Uiso 1 1 d R . . . .
C7 C 0.4053(4) 0.4144(4) 0.0609(3) 0.0930(14) Uani 1 1 d . . . . .
H7A H 0.4594 0.4345 0.0979 0.112 Uiso 1 1 d R . . . .
H7B H 0.4404 0.4324 0.0207 0.112 Uiso 1 1 d R . . . .
C18 C 0.3283(5) 0.4365(4) 0.2826(2) 0.0862(14) Uani 1 1 d . U . . .
C24 C 0.0183(4) 0.2149(3) 0.1968(2) 0.0729(11) Uani 1 1 d . . . . .
H24C H 0.0679 0.1584 0.1940 0.088 Uiso 0.7 1 calc R . P A 2
H24D H -0.0606 0.2051 0.1713 0.088 Uiso 0.7 1 calc R . P A 2
H24A H 0.0766 0.1766 0.2238 0.088 Uiso 0.3 1 calc R . P B 1
H24B H -0.0186 0.1762 0.1612 0.088 Uiso 0.3 1 calc R . P B 1
C8 C 0.3484(5) 0.2723(4) -0.0015(2) 0.0891(15) Uani 1 1 d . . . . .
H8A H 0.2743 0.3049 -0.0180 0.107 Uiso 1 1 d R . . . .
H8B H 0.4114 0.2788 -0.0322 0.107 Uiso 1 1 d R . . . .
C14 C 0.4313(5) 0.2984(4) 0.2623(2) 0.0905(13) Uani 1 1 d . U . . .
C5 C 0.2480(7) 0.5515(4) 0.0483(3) 0.1005(17) Uani 1 1 d . . . . .
H5 H 0.3078 0.5908 0.0290 0.121 Uiso 1 1 d R . . . .
C13 C 0.4555(5) 0.2173(4) 0.2186(3) 0.0987(15) Uani 1 1 d . U . . .
H13A H 0.4917 0.1674 0.2455 0.118 Uiso 1 1 d R . . . .
H13B H 0.5124 0.2355 0.1867 0.118 Uiso 1 1 d R . . . .
C12 C 0.3550(6) 0.0974(4) 0.1450(3) 0.1070(16) Uani 1 1 d . . . . .
H12A H 0.4272 0.1055 0.1205 0.128 Uiso 1 1 d R . . . .
H12B H 0.3683 0.0456 0.1748 0.128 Uiso 1 1 d R . . . .
N6 N 0.1086(5) 0.4585(3) 0.2612(2) 0.0999(13) Uani 1 1 d . U . . .
H6 H 0.0518 0.4907 0.2393 0.120 Uiso 1 1 d R . . . .
C10 C 0.0958(5) 0.1545(6) 0.0173(3) 0.141(3) Uani 1 1 d . . . . .
H10A H 0.0891 0.1016 -0.0120 0.169 Uiso 1 1 d R . . . .
H10B H 0.0832 0.2112 -0.0078 0.169 Uiso 1 1 d R . . . .
H10C H 0.0338 0.1498 0.0487 0.169 Uiso 1 1 d R . . . .
C3 C 0.0443(6) 0.5229(4) 0.0833(3) 0.0936(15) Uani 1 1 d . . . . .
H3 H -0.0393 0.5427 0.0899 0.112 Uiso 1 1 d R . . . .
C11 C 0.2467(7) 0.0776(4) 0.0966(3) 0.1090(18) Uani 1 1 d . . . . .
H11A H 0.1748 0.0671 0.1210 0.131 Uiso 1 1 d R . . . .
H11B H 0.2623 0.0230 0.0709 0.131 Uiso 1 1 d R . . . .
C19 C 0.2289(6) 0.5019(4) 0.2605(3) 0.1053(17) Uani 1 1 d . U . . .
H19A H 0.2299 0.5552 0.2894 0.126 Uiso 1 1 d R . . . .
H19B H 0.2403 0.5225 0.2164 0.126 Uiso 1 1 d R . . . .
C17 C 0.3932(7) 0.4455(5) 0.3427(3) 0.1084(19) Uani 1 1 d . . . . .
H17 H 0.3766 0.4970 0.3711 0.130 Uiso 1 1 d R . . . .
C16 C 0.4804(6) 0.3818(6) 0.3621(3) 0.111(2) Uani 1 1 d . . . . .
H16 H 0.5297 0.3887 0.4032 0.133 Uiso 1 1 d R . . . .
O14B O 0.6163(7) 0.0979(8) 0.0215(6) 0.145(4) Uani 0.75 1 d . U P C 2
C4 C 0.1315(7) 0.5821(4) 0.0584(3) 0.1083(19) Uani 1 1 d . . . . .
H4A H 0.1087 0.6458 0.0480 0.130 Uiso 1 1 d R . . . .
O13A O 0.8064(7) 0.1229(8) 0.0742(6) 0.190(4) Uani 0.75 1 d . . P C 2
C15 C 0.5040(6) 0.3057(6) 0.3255(3) 0.111(2) Uani 1 1 d . . . . .
H15 H 0.5640 0.2579 0.3382 0.133 Uiso 1 1 d R . . . .
C20 C 0.0708(6) 0.4321(5) 0.3269(3) 0.1182(17) Uani 1 1 d . U . . .
H20A H 0.1331 0.3902 0.3464 0.142 Uiso 1 1 d R . . . .
H20B H 0.0678 0.4876 0.3536 0.142 Uiso 1 1 d R . . . .
O11A O 0.6574(11) 0.2256(12) 0.0825(10) 0.253(9) Uani 0.75 1 d . . P C 2
O12A O 0.7573(19) 0.2037(10) -0.0157(6) 0.257(8) Uani 0.75 1 d . . P C 2
O24A O 0.2078(5) 0.0443(4) 0.2871(2) 0.157(2) Uani 1 1 d . . . . .
O22A O 0.2726(18) -0.0215(18) 0.3831(10) 0.190(11) Uani 0.5 1 d . U P D 1
O21A O 0.2789(14) 0.1454(10) 0.3438(7) 0.175(5) Uani 0.5 1 d . . P D 1
O23A O 0.4175(11) 0.0332(17) 0.3143(8) 0.166(7) Uani 0.5 1 d . U P D 1
O23B O 0.4028(18) 0.0881(12) 0.3539(9) 0.181(7) Uani 0.5 1 d . U P D 2
O21B O 0.346(3) -0.0519(19) 0.3119(13) 0.289(13) Uani 0.5 1 d . U P D 2
O22B O 0.270(2) 0.0272(16) 0.3988(7) 0.151(8) Uani 0.5 1 d . . P D 2
N7A N -0.0754(7) 0.3131(5) 0.2744(4) 0.0843(16) Uani 0.7 1 d . U P E 2
C21 C -0.0539(6) 0.3833(4) 0.3225(3) 0.1069(15) Uani 1 1 d . U . . .
H21C H -0.0652 0.3555 0.3652 0.128 Uiso 0.7 1 calc R . P E 2
H21D H -0.1181 0.4307 0.3148 0.128 Uiso 0.7 1 calc R . P E 2
H21A H -0.0872 0.3739 0.3651 0.128 Uiso 0.3 1 calc R . P E 1
H21B H -0.1154 0.4129 0.2919 0.128 Uiso 0.3 1 calc R . P E 1
C23A C -0.0054(9) 0.2338(6) 0.2686(4) 0.088(2) Uani 0.7 1 d . . P E 2
H23A H -0.0487 0.1808 0.2861 0.105 Uiso 0.7 1 calc R . P E 2
H23B H 0.0737 0.2410 0.2944 0.105 Uiso 0.7 1 calc R . P E 2
C22A C -0.2107(8) 0.2916(8) 0.2654(7) 0.154(5) Uani 0.7 1 d . . P E 2
H22A H -0.2360 0.2596 0.3037 0.231 Uiso 0.7 1 calc GR . P E 2
H22B H -0.2266 0.2525 0.2273 0.231 Uiso 0.7 1 calc GR . P E 2
H22C H -0.2569 0.3489 0.2594 0.231 Uiso 0.7 1 calc GR . P E 2
N7B N -0.0020(16) 0.3026(12) 0.2974(8) 0.084(3) Uani 0.3 1 d . . P E 1
C23B C -0.0877(13) 0.2529(11) 0.2402(7) 0.058(3) Uani 0.3 1 d . . P E 1
H23C H -0.1369 0.2024 0.2570 0.070 Uiso 0.3 1 calc R . P E 1
H23D H -0.1424 0.2972 0.2161 0.070 Uiso 0.3 1 calc R . P E 1
C22B C 0.036(3) 0.2396(15) 0.3470(9) 0.152(12) Uani 0.3 1 d . . P E 1
H22D H 0.1044 0.2661 0.3741 0.229 Uiso 0.3 1 calc GR . P E 1
H22E H 0.0629 0.1823 0.3276 0.229 Uiso 0.3 1 calc GR . P E 1
H22F H -0.0319 0.2268 0.3736 0.229 Uiso 0.3 1 calc GR . P E 1
O11B O 0.6357(17) 0.2402(13) 0.0026(19) 0.145(10) Uani 0.25 1 d . . P C 1
O12B O 0.8154(19) 0.185(3) 0.027(2) 0.232(19) Uani 0.25 1 d . . P C 1
O14A O 0.667(2) 0.0858(17) 0.0170(14) 0.104(6) Uani 0.25 1 d . U P C 2
O13B O 0.693(5) 0.177(2) 0.1014(12) 0.20(2) Uani 0.25 1 d . . P C 1

loop_
_atom_site_aniso_label
_atom_site_aniso_U_11
_atom_site_aniso_U_22
_atom_site_aniso_U_33
_atom_site_aniso_U_23
_atom_site_aniso_U_13
_atom_site_aniso_U_12
Cu1 0.0497(3) 0.0660(3) 0.0499(3) 0.00633(19) 0.00680(18) -0.00372(19)
Cl1 0.0621(6) 0.0885(8) 0.0785(7) -0.0012(6) -0.0018(5) -0.0028(5)
Cl2 0.0909(9) 0.1330(12) 0.0715(8) 0.0145(7) -0.0056(6) -0.0217(8)
N8 0.0584(17) 0.0590(18) 0.0537(16) -0.0005(13) 0.0142(13) -0.0054(13)
N2 0.061(2) 0.094(3) 0.077(2) 0.016(2) 0.0183(17) -0.0042(18)
N1 0.067(2) 0.068(2) 0.0516(17) 0.0109(15) 0.0062(14) -0.0054(16)
N4 0.084(2) 0.081(2) 0.078(2) 0.0174(19) 0.0210(19) 0.0216(19)
C6 0.089(3) 0.081(3) 0.068(2) 0.015(2) 0.011(2) -0.014(2)
N3 0.068(2) 0.111(3) 0.070(2) -0.035(2) 0.0192(17) -0.009(2)
C2 0.082(3) 0.072(3) 0.049(2) 0.0051(18) 0.0000(18) 0.009(2)
C1 0.058(2) 0.088(3) 0.067(2) 0.002(2) 0.0071(18) 0.007(2)
N5 0.074(2) 0.103(3) 0.068(2) 0.012(2) -0.0038(18) -0.022(2)
C9 0.083(3) 0.111(4) 0.072(3) -0.019(3) 0.027(2) -0.002(3)
C7 0.080(3) 0.105(3) 0.098(3) 0.019(3) 0.027(2) -0.026(3)
C18 0.103(3) 0.093(3) 0.063(3) -0.009(2) 0.004(2) -0.049(3)
C24 0.078(3) 0.066(2) 0.079(3) -0.005(2) 0.029(2) -0.012(2)
C8 0.084(3) 0.129(5) 0.058(2) 0.006(3) 0.027(2) 0.012(3)
C14 0.068(3) 0.132(4) 0.071(3) 0.029(2) 0.004(2) -0.018(3)
C5 0.139(5) 0.082(4) 0.082(3) 0.025(3) 0.015(3) -0.020(3)
C13 0.068(3) 0.132(4) 0.096(3) 0.035(2) 0.005(3) 0.024(3)
C12 0.134(4) 0.085(3) 0.106(4) 0.018(3) 0.040(3) 0.033(3)
N6 0.115(3) 0.109(3) 0.077(2) -0.020(2) 0.018(2) -0.010(3)
C10 0.086(4) 0.219(8) 0.120(5) -0.090(5) 0.017(3) -0.034(4)
C3 0.113(4) 0.088(4) 0.079(3) 0.012(3) 0.003(3) 0.026(3)
C11 0.156(5) 0.065(3) 0.115(4) -0.014(3) 0.066(4) -0.006(3)
C19 0.145(5) 0.078(3) 0.092(4) -0.011(3) 0.002(3) -0.012(3)
C17 0.122(5) 0.119(5) 0.083(4) -0.007(3) -0.001(3) -0.049(4)
C16 0.104(4) 0.146(6) 0.080(4) 0.013(4) -0.016(3) -0.061(4)
O14B 0.088(5) 0.178(8) 0.164(7) 0.015(6) -0.030(5) -0.042(5)
C4 0.169(6) 0.072(3) 0.083(3) 0.024(3) 0.006(4) 0.015(4)
O13A 0.098(5) 0.257(10) 0.205(9) 0.089(9) -0.055(5) -0.008(6)
C15 0.096(4) 0.155(6) 0.079(4) 0.037(4) -0.013(3) -0.029(4)
C20 0.131(4) 0.147(4) 0.079(3) -0.028(3) 0.023(3) -0.011(3)
O11A 0.153(8) 0.260(17) 0.34(2) -0.190(15) 0.004(10) 0.055(10)
O12A 0.34(2) 0.254(13) 0.183(11) 0.117(10) 0.054(12) -0.069(14)
O24A 0.171(5) 0.187(5) 0.105(3) 0.010(3) -0.039(3) 0.030(4)
O22A 0.120(10) 0.28(3) 0.164(17) 0.132(15) -0.048(12) -0.074(14)
O21A 0.163(10) 0.164(11) 0.192(12) -0.021(9) -0.030(9) 0.001(9)
O23A 0.098(7) 0.260(19) 0.144(11) 0.100(12) 0.037(7) 0.038(10)
O23B 0.192(15) 0.158(12) 0.193(14) -0.006(10) 0.018(11) -0.091(12)
O21B 0.30(2) 0.28(2) 0.27(2) -0.17(2) -0.063(19) 0.122(19)
O22B 0.178(13) 0.226(19) 0.049(4) -0.013(8) 0.008(5) -0.049(12)
N7A 0.093(4) 0.087(4) 0.079(4) 0.000(3) 0.042(3) 0.007(3)
C21 0.117(3) 0.115(3) 0.092(3) -0.007(3) 0.028(3) 0.014(3)
C23A 0.087(5) 0.093(6) 0.087(5) 0.019(4) 0.033(4) -0.001(4)
C22A 0.069(5) 0.169(10) 0.231(13) 0.068(9) 0.054(6) 0.022(5)
N7B 0.097(6) 0.081(5) 0.079(6) -0.002(5) 0.037(5) 0.015(5)
C23B 0.041(7) 0.067(8) 0.069(9) 0.005(7) 0.020(6) -0.001(6)
C22B 0.30(3) 0.091(13) 0.071(11) 0.034(10) 0.033(15) 0.093(18)
O11B 0.086(11) 0.071(10) 0.27(3) 0.054(14) -0.028(15) 0.008(8)
O12B 0.054(11) 0.40(6) 0.25(4) 0.11(4) 0.049(16) 0.007(18)
O14A 0.126(11) 0.078(7) 0.107(9) -0.032(7) 0.001(9) -0.003(8)
O13B 0.40(6) 0.118(18) 0.076(11) -0.033(12) 0.09(2) 0.01(2)

loop_
_atom_type_symbol
_atom_type_description
_atom_type_scat_dispersion_real
_atom_type_scat_dispersion_imag
_atom_type_scat_source
C C 0.0030 0.0020 'International Tables Vol C Tables 4.2.6.8 and 6.1.1.4'
H H 0.0000 0.0000 'International Tables Vol C Tables 4.2.6.8 and 6.1.1.4'
Cl Cl 0.1480 0.1590 'International Tables Vol C Tables 4.2.6.8 and 6.1.1.4'
Cu Cu 0.3200 1.2650 'International Tables Vol C Tables 4.2.6.8 and 6.1.1.4'
N N 0.0060 0.0030 'International Tables Vol C Tables 4.2.6.8 and 6.1.1.4'
O O 0.0110 0.0060 'International Tables Vol C Tables 4.2.6.8 and 6.1.1.4'

loop_
_geom_angle_atom_site_label_1
_geom_angle_atom_site_label_2
_geom_angle_atom_site_label_3
_geom_angle
N8 Cu1 N2 159.31(14)
N8 Cu1 N3 103.87(12)
N2 Cu1 N3 80.91(14)
N1 Cu1 N8 80.28(12)
N1 Cu1 N2 79.43(14)
N1 Cu1 N4 163.72(16)
N1 Cu1 N3 113.88(15)
N4 Cu1 N8 100.61(13)
N4 Cu1 N2 99.99(15)
N4 Cu1 N3 81.86(17)
O13A Cl1 O14B 106.9(6)
O11A Cl1 O14B 104.9(8)
O11A Cl1 O13A 103.7(9)
O12A Cl1 O14B 113.5(9)
O12A Cl1 O13A 106.9(9)
O12A Cl1 O11A 119.9(11)
O12B Cl1 O11B 104(2)
O12B Cl1 O13B 110(3)
O14A Cl1 O14B 24.3(11)
O14A Cl1 O13A 89.7(13)
O14A Cl1 O11A 126.7(13)
O14A Cl1 O12A 104.0(14)
O13B Cl1 O11B 107(2)
O24A Cl2 O21A 84.1(5)
O24A Cl2 O21B 92.0(8)
O22A Cl2 O24A 111.5(8)
O22A Cl2 O21A 122.1(13)
O22A Cl2 O23A 118.1(11)
O23A Cl2 O24A 112.6(8)
O23A Cl2 O21A 103.6(11)
O23B Cl2 O24A 134.4(8)
O23B Cl2 O21B 105.4(12)
O23B Cl2 O22B 95.0(12)
O22B Cl2 O24A 118.8(11)
O22B Cl2 O21B 109.4(16)
Cu1 N8 H8 103.0
C1 N8 Cu1 108.0(2)
C1 N8 H8 103.0
C24 N8 Cu1 123.9(2)
C24 N8 H8 103.0
C24 N8 C1 113.2(3)
Cu1 N2 H2 111.0
C7 N2 Cu1 106.6(3)
C7 N2 H2 111.0
C7 N2 C8 112.2(4)
C8 N2 Cu1 104.9(3)
C8 N2 H2 111.0
C6 N1 Cu1 118.2(3)
C2 N1 Cu1 118.8(3)
C2 N1 C6 122.4(4)
Cu1 N4 H4 106.9
C13 N4 Cu1 111.6(3)
C13 N4 H4 106.9
C12 N4 Cu1 111.9(3)
C12 N4 H4 106.9
C12 N4 C13 112.2(4)
N1 C6 C7 113.1(4)
N1 C6 C5 120.1(5)
C5 C6 C7 126.8(5)
C9 N3 Cu1 104.5(3)
C9 N3 C11 111.4(4)
C10 N3 Cu1 115.8(3)
C10 N3 C9 110.2(4)
C10 N3 C11 113.1(5)
C11 N3 Cu1 101.4(3)
N1 C2 C1 113.3(4)
N1 C2 C3 119.7(4)
C3 C2 C1 127.0(4)
N8 C1 C2 108.4(3)
N8 C1 H1A 108.2
N8 C1 H1B 109.5
C2 C1 H1A 109.8
C2 C1 H1B 111.4
H1A C1 H1B 109.4
C14 N5 C18 119.6(4)
N3 C9 H9A 109.1
N3 C9 H9B 109.2
N3 C9 C8 110.3(4)
H9A C9 H9B 109.5
C8 C9 H9A 108.5
C8 C9 H9B 110.2
N2 C7 C6 110.7(4)
N2 C7 H7A 108.6
N2 C7 H7B 109.7
C6 C7 H7A 108.2
C6 C7 H7B 110.2
H7A C7 H7B 109.5
N5 C18 C19 118.1(4)
C17 C18 N5 120.0(6)
C17 C18 C19 121.8(6)
N8 C24 H24C 109.6
N8 C24 H24D 109.6
N8 C24 H24A 109.8
N8 C24 H24B 109.8
N8 C24 C23A 110.2(4)
N8 C24 C23B 109.5(6)
H24C C24 H24D 108.1
H24A C24 H24B 108.2
C23A C24 H24C 109.6
C23A C24 H24D 109.6
C23B C24 H24A 109.8
C23B C24 H24B 109.8
N2 C8 C9 110.8(4)
N2 C8 H8A 109.3
N2 C8 H8B 109.8
C9 C8 H8A 108.2
C9 C8 H8B 109.3
H8A C8 H8B 109.4
N5 C14 C13 119.3(5)
N5 C14 C15 122.4(6)
C15 C14 C13 118.2(6)
C6 C5 H5 119.6
C4 C5 C6 118.5(5)
C4 C5 H5 121.8
N4 C13 H13A 108.9
N4 C13 H13B 108.8
C14 C13 N4 111.2(4)
C14 C13 H13A 108.5
C14 C13 H13B 109.9
H13A C13 H13B 109.5
N4 C12 H12A 108.9
N4 C12 H12B 109.3
N4 C12 C11 111.6(5)
H12A C12 H12B 109.5
C11 C12 H12A 107.6
C11 C12 H12B 109.9
C19 N6 H6 111.7
C19 N6 C20 115.4(5)
C20 N6 H6 111.8
N3 C10 H10A 111.2
N3 C10 H10B 108.1
N3 C10 H10C 109.1
H10A C10 H10B 109.4
H10A C10 H10C 109.5
H10B C10 H10C 109.5
C2 C3 H3 119.3
C2 C3 C4 118.2(5)
C4 C3 H3 122.5
N3 C11 C12 110.9(4)
N3 C11 H11A 107.7
N3 C11 H11B 110.0
C12 C11 H11A 107.9
C12 C11 H11B 110.6
H11A C11 H11B 109.5
C18 C19 H19A 110.0
C18 C19 H19B 109.9
N6 C19 C18 111.0(5)
N6 C19 H19A 107.7
N6 C19 H19B 108.6
H19A C19 H19B 109.5
C18 C17 H17 120.2
C16 C17 C18 119.8(7)
C16 C17 H17 120.0
C17 C16 H16 120.9
C17 C16 C15 122.5(6)
C15 C16 H16 116.6
O14A O14B Cl1 66(3)
C5 C4 C3 121.1(5)
C5 C4 H4A 119.7
C3 C4 H4A 119.2
C14 C15 H15 119.5
C16 C15 C14 115.6(6)
C16 C15 H15 124.9
N6 C20 H20A 107.6
N6 C20 H20B 108.9
N6 C20 C21 111.6(5)
H20A C20 H20B 109.5
C21 C20 H20A 109.0
C21 C20 H20B 110.2
C21 N7A C22A 109.9(7)
C23A N7A C21 125.9(9)
C23A N7A C22A 111.0(8)
C20 C21 H21C 107.8
C20 C21 H21D 107.8
C20 C21 H21A 113.4
C20 C21 H21B 113.4
N7A C21 C20 117.9(5)
N7A C21 H21C 107.8
N7A C21 H21D 107.8
H21C C21 H21D 107.2
H21A C21 H21B 110.7
N7B C21 C20 91.4(8)
N7B C21 H21A 113.4
N7B C21 H21B 113.4
C24 C23A H23A 109.4
C24 C23A H23B 109.4
N7A C23A C24 111.2(7)
N7A C23A H23A 109.4
N7A C23A H23B 109.4
H23A C23A H23B 108.0
N7A C22A H22A 109.5
N7A C22A H22B 109.5
N7A C22A H22C 109.5
H22A C22A H22B 109.5
H22A C22A H22C 109.5
H22B C22A H22C 109.5
C21 N7B C23B 114.2(14)
C22B N7B C21 112.0(13)
C22B N7B C23B 111.4(18)
C24 C23B N7B 99.0(10)
C24 C23B H23C 112.0
C24 C23B H23D 112.0
N7B C23B H23C 112.0
N7B C23B H23D 112.0
H23C C23B H23D 109.6
N7B C22B H22D 109.5
N7B C22B H22E 109.5
N7B C22B H22F 109.5
H22D C22B H22E 109.5
H22D C22B H22F 109.5
H22E C22B H22F 109.5
O14B O14A Cl1 90(3)

loop_
_geom_bond_atom_site_label_1
_geom_bond_atom_site_label_2
_geom_bond_distance
Cu1 N8 2.061(3)
Cu1 N2 2.101(3)
Cu1 N1 1.951(3)
Cu1 N4 2.012(4)
Cu1 N3 2.332(4)
Cl1 O14B 1.423(9)
Cl1 O13A 1.393(7)
Cl1 O11A 1.387(11)
Cl1 O12A 1.334(10)
Cl1 O11B 1.455(16)
Cl1 O12B 1.21(2)
Cl1 O14A 1.30(2)
Cl1 O13B 1.335(19)
Cl2 O24A 1.377(5)
Cl2 O22A 1.319(19)
Cl2 O21A 1.550(14)
Cl2 O23A 1.369(10)
Cl2 O23B 1.324(13)
Cl2 O21B 1.486(15)
Cl2 O22B 1.330(15)
N8 H8 0.9800
N8 C1 1.488(5)
N8 C24 1.485(5)
N2 H2 0.9800
N2 C7 1.456(6)
N2 C8 1.487(6)
N1 C6 1.335(5)
N1 C2 1.330(5)
N4 H4 0.9800
N4 C13 1.515(7)
N4 C12 1.457(7)
C6 C7 1.513(7)
C6 C5 1.378(7)
N3 C9 1.481(5)
N3 C10 1.463(7)
N3 C11 1.482(7)
C2 C1 1.494(6)
C2 C3 1.380(6)
C1 H1A 0.9608
C1 H1B 0.9601
N5 C18 1.392(6)
N5 C14 1.282(7)
C9 H9A 0.9608
C9 H9B 0.9601
C9 C8 1.496(8)
C7 H7A 0.9602
C7 H7B 0.9597
C18 C19 1.464(8)
C18 C17 1.366(7)
C24 H24C 0.9700
C24 H24D 0.9700
C24 H24A 0.9700
C24 H24B 0.9700
C24 C23A 1.524(9)
C24 C23B 1.588(14)
C8 H8A 0.9599
C8 H8B 0.9600
C14 C13 1.493(8)
C14 C15 1.455(7)
C5 H5 0.9595
C5 C4 1.356(8)
C13 H13A 0.9605
C13 H13B 0.9596
C12 H12A 0.9595
C12 H12B 0.9596
C12 C11 1.494(9)
N6 H6 0.8605
N6 C19 1.434(7)
N6 C20 1.474(7)
C10 H10A 0.9603
C10 H10B 0.9603
C10 H10C 0.9599
C3 H3 0.9601
C3 C4 1.385(8)
C11 H11A 0.9601
C11 H11B 0.9598
C19 H19A 0.9600
C19 H19B 0.9600
C17 H17 0.9596
C17 C16 1.343(9)
C16 H16 0.9598
C16 C15 1.352(9)
O14B O14A 0.59(2)
C4 H4A 0.9604
C15 H15 0.9603
C20 H20A 0.9608
C20 H20B 0.9604
C20 C21 1.507(8)
N7A C21 1.407(10)
N7A C23A 1.368(11)
N7A C22A 1.483(12)
C21 H21C 0.9700
C21 H21D 0.9700
C21 H21A 0.9700
C21 H21B 0.9700
C21 N7B 1.394(17)
C23A H23A 0.9700
C23A H23B 0.9700
C22A H22A 0.9600
C22A H22B 0.9600
C22A H22C 0.9600
N7B C23B 1.59(2)
N7B C22B 1.39(2)
C23B H23C 0.9700
C23B H23D 0.9700
C22B H22D 0.9600
C22B H22E 0.9600
C22B H22F 0.9600

loop_
_geom_torsion_atom_site_label_1
_geom_torsion_atom_site_label_2
_geom_torsion_atom_site_label_3
_geom_torsion_atom_site_label_4
_geom_torsion
Cu1 N8 C1 C2 -35.7(4)
Cu1 N8 C24 C23A 124.4(5)
Cu1 N8 C24 C23B 166.6(7)
Cu1 N2 C7 C6 -34.0(5)
Cu1 N2 C8 C9 -54.9(4)
Cu1 N1 C6 C7 8.0(5)
Cu1 N1 C6 C5 -170.6(4)
Cu1 N1 C2 C1 -9.2(4)
Cu1 N1 C2 C3 169.7(3)
Cu1 N4 C13 C14 59.4(5)
Cu1 N4 C12 C11 -39.0(5)
Cu1 N3 C9 C8 -29.7(5)
Cu1 N3 C11 C12 -39.3(4)
N8 C24 C23A N7A 59.3(8)
N8 C24 C23B N7B -65.3(11)
N1 C6 C7 N2 19.1(6)
N1 C6 C5 C4 1.2(8)
N1 C2 C1 N8 30.1(5)
N1 C2 C3 C4 0.5(7)
N4 C12 C11 N3 55.0(6)
C6 N1 C2 C1 179.7(4)
C6 N1 C2 C3 -1.4(6)
C6 C5 C4 C3 -2.1(9)
N3 C9 C8 N2 58.9(5)
C2 N1 C6 C7 179.2(4)
C2 N1 C6 C5 0.5(7)
C2 C3 C4 C5 1.3(8)
C1 N8 C24 C23A -101.7(5)
C1 N8 C24 C23B -59.5(7)
C1 C2 C3 C4 179.3(5)
N5 C18 C19 N6 67.8(6)
N5 C18 C17 C16 1.9(8)
N5 C14 C13 N4 -38.3(6)
N5 C14 C15 C16 0.1(8)
C9 N3 C11 C12 71.3(5)
C7 N2 C8 C9 -170.2(4)
C7 C6 C5 C4 -177.2(5)
C18 N5 C14 C13 -179.1(4)
C18 N5 C14 C15 -0.9(7)
C18 C17 C16 C15 -2.7(9)
C24 N8 C1 C2 -176.8(3)
C8 N2 C7 C6 80.3(5)
C14 N5 C18 C19 -175.8(5)
C14 N5 C18 C17 -0.1(7)
C5 C6 C7 N2 -162.3(5)
C13 N4 C12 C11 -165.3(4)
C13 C14 C15 C16 178.4(5)
C12 N4 C13 C14 -174.0(4)
N6 C20 C21 N7A 45.2(9)
N6 C20 C21 N7B 72.8(9)
C10 N3 C9 C8 95.3(6)
C10 N3 C11 C12 -163.9(4)
C3 C2 C1 N8 -148.7(4)
C11 N3 C9 C8 -138.3(5)
C19 C18 C17 C16 177.4(5)
C19 N6 C20 C21 -177.5(5)
C17 C18 C19 N6 -107.8(5)
C17 C16 C15 C14 1.8(9)
O13A Cl1 O14B O14A -47(4)
O13A Cl1 O14A O14B 136(4)
C15 C14 C13 N4 143.3(4)
C20 N6 C19 C18 65.4(6)
C20 C21 N7B C23B -140.3(10)
C20 C21 N7B C22B 92.0(19)
O11A Cl1 O14B O14A -156(4)
O11A Cl1 O14A O14B 29(5)
O12A Cl1 O14B O14A 71(4)
O12A Cl1 O14A O14B -117(4)
N7A C21 N7B C23B -2.6(7)
N7A C21 N7B C22B -130(2)
C21 N7A C23A C24 -136.7(7)
C21 N7B C23B C24 145.8(10)
C23A C24 C23B N7B 33.2(8)
C23A N7A C21 C20 58.0(9)
C23A N7A C21 N7B 8.3(11)
C22A N7A C21 C20 -165.0(7)
C22A N7A C21 N7B 145.3(14)
C22A N7A C23A C24 86.6(8)
C23B C24 C23A N7A -37.1(9)
C22B N7B C23B C24 -86.2(16)
O11B Cl1 O14B O14A 134(4)
O11B Cl1 O14A O14B -50(4)
O12B Cl1 O14B O14A 18(6)
O12B Cl1 O14A O14B -167(4)
O13B Cl1 O14B O14A -119(4)
O13B Cl1 O14A O14B 67(5)
